data_4083901
loop_
_publ_author_name
'Hoffmann, Florian'
'Wagler, J\"org'
'Roewer, Gerhard'

_publ_section_title
;
 Cyclopentadienone and Hydroxycyclopentadienyl Cobalt Complexes from
 the Reaction of an Alkynylphenylsilane with Co2(CO)8
;
_journal_issue 20
_journal_name_full Organometallics
_journal_page_first 5622
_journal_paper_doi 10.1021/om500488w
_journal_volume 33
_journal_year 2014
_chemical_formula_moiety 'C58 H72 Co2 O6 Si4'
_chemical_formula_sum 'C58 H72 Co2 O6 Si4'
_chemical_formula_weight 1095.38
_chemical_melting_point 443
_chemical_name_common
;
di-mu-carbonyl-dicarbonyl-bis[2,5-bis(phenyldimethylsilyl)-3,4-dipropyl-
cyclopentadienone]dicobalt 
;
_chemical_name_systematic
; 
 di-mu-carbonyl-dicarbonyl-bis[(2,3,4,5-eta)-2,5-bis[dimethyl(phenyl)silyl]-
3,4-dipropyl-cyclopenta-2,4-dien-1-one]bis[cobalt(0)](Co-Co)
;
_space_group_IT_number 2
_symmetry_cell_setting triclinic
_symmetry_space_group_name_Hall '-P 1'
_symmetry_space_group_name_H-M 'P -1'
_atom_sites_solution_hydrogens geom
_atom_sites_solution_primary direct
_atom_sites_solution_secondary difmap
_audit_creation_method SHELXL-97
_cell_angle_alpha 90.082(5)
_cell_angle_beta 96.135(5)
_cell_angle_gamma 111.999(5)
_cell_formula_units_Z 2
_cell_length_a 11.5600(10)
_cell_length_b 12.8939(13)
_cell_length_c 20.363(2)
_cell_measurement_reflns_used 6528
_cell_measurement_temperature 93(2)
_cell_measurement_theta_max 26.97
_cell_measurement_theta_min 2.20
_cell_volume 2795.2(5)
_computing_cell_refinement 'Bruker SMART'
_computing_data_collection 'Bruker SMART'
_computing_data_reduction 'Bruker SAINT'
_computing_molecular_graphics 'ORTEP32 (Farugia)'
_computing_publication_material 'Ciftab (Sheldrick)'
_computing_structure_refinement 'SHELXL-97 (Sheldrick, 1997)'
_computing_structure_solution 'SHELXS-97 (Sheldrick, 1990)'
_diffrn_ambient_temperature 93(2)
_diffrn_measured_fraction_theta_full 0.999
_diffrn_measured_fraction_theta_max 0.999
_diffrn_measurement_device_type 'CCD area detector'
_diffrn_measurement_method 'phi and omega scans'
_diffrn_radiation_monochromator graphite
_diffrn_radiation_source 'fine-focus sealed tube'
_diffrn_radiation_type MoK\a
_diffrn_radiation_wavelength 0.71073
_diffrn_reflns_av_R_equivalents 0.0403
_diffrn_reflns_av_sigmaI/netI 0.0540
_diffrn_reflns_limit_h_max 13
_diffrn_reflns_limit_h_min -13
_diffrn_reflns_limit_k_max 15
_diffrn_reflns_limit_k_min -15
_diffrn_reflns_limit_l_max 24
_diffrn_reflns_limit_l_min -24
_diffrn_reflns_number 28808
_diffrn_reflns_theta_full 25.05
_diffrn_reflns_theta_max 25.05
_diffrn_reflns_theta_min 1.91
_exptl_absorpt_coefficient_mu 0.727
_exptl_absorpt_correction_T_max 0.9374
_exptl_absorpt_correction_T_min 0.8799
_exptl_absorpt_correction_type multi-scan
_exptl_absorpt_process_details SADABS
_exptl_crystal_colour red
_exptl_crystal_density_diffrn 1.301
_exptl_crystal_density_method 'not measured'
_exptl_crystal_description polyhedron
_exptl_crystal_F_000 1156
_exptl_crystal_size_max 0.20
_exptl_crystal_size_mid 0.10
_exptl_crystal_size_min 0.09
_refine_diff_density_max 0.688
_refine_diff_density_min -0.381
_refine_diff_density_rms 0.066
_refine_ls_extinction_method none
_refine_ls_goodness_of_fit_ref 1.036
_refine_ls_hydrogen_treatment constr
_refine_ls_matrix_type full
_refine_ls_number_parameters 634
_refine_ls_number_reflns 9903
_refine_ls_number_restraints 0
_refine_ls_restrained_S_all 1.036
_refine_ls_R_factor_all 0.0607
_refine_ls_R_factor_gt 0.0371
_refine_ls_shift/su_max 0.001
_refine_ls_shift/su_mean 0.000
_refine_ls_structure_factor_coef Fsqd
_refine_ls_weighting_details 'calc w=1/[\s^2^(Fo^2^)+(0.0448P)^2^+0.0000P] where P=(Fo^2^+2Fc^2^)/3'
_refine_ls_weighting_scheme calc
_refine_ls_wR_factor_gt 0.0836
_refine_ls_wR_factor_ref 0.0902
_reflns_number_gt 7487
_reflns_number_total 9903
_reflns_threshold_expression >2sigma(I)
_cod_data_source_file om500488w_si_001.cif
_cod_data_source_block fh23_compound_3
_cod_original_cell_volume 2795.3(5)
_cod_original_sg_symbol_Hall -P1
_cod_original_sg_symbol_H-M P-1
_cod_database_code 4083901

loop_
_symmetry_equiv_pos_as_xyz
'x, y, z'
'-x, -y, -z'

loop_
_atom_site_label
_atom_site_type_symbol
_atom_site_fract_x
_atom_site_fract_y
_atom_site_fract_z
_atom_site_U_iso_or_equiv
_atom_site_adp_type
_atom_site_occupancy
_atom_site_symmetry_multiplicity
_atom_site_calc_flag
_atom_site_refinement_flags
_atom_site_disorder_group
Co11 Co 0.02874(3) 0.59423(3) 0.030391(16) 0.01200(9) Uani 0.97 1 d P 1
Co12 Co 0.0010(10) 0.5947(10) -0.0206(6) 0.01200(9) Uani 0.03 1 d P 2
Si1 Si -0.18056(7) 0.68781(6) 0.11273(4) 0.02014(18) Uani 1 1 d . .
Si2 Si 0.34249(7) 0.81271(6) 0.06340(4) 0.01917(17) Uani 1 1 d . .
O1 O -0.23368(16) 0.44801(15) 0.01834(8) 0.0183(4) Uani 1 1 d . .
O2 O -0.01743(17) 0.72858(16) -0.07939(9) 0.0253(5) Uani 1 1 d . .
O3 O 0.09178(16) 0.85933(15) 0.08440(9) 0.0219(4) Uani 1 1 d . .
C1 C -0.1712(3) 0.8374(2) 0.00757(14) 0.0256(7) Uani 1 1 d . .
H1 H -0.1070 0.8919 0.0363 0.031 Uiso 1 1 calc R .
C2 C -0.2057(3) 0.8670(3) -0.05543(15) 0.0303(7) Uani 1 1 d . .
H2 H -0.1646 0.9409 -0.0692 0.036 Uiso 1 1 calc R .
C3 C -0.2986(3) 0.7897(3) -0.09715(15) 0.0307(7) Uani 1 1 d . .
H3 H -0.3218 0.8103 -0.1398 0.037 Uiso 1 1 calc R .
C4 C -0.3595(3) 0.6809(3) -0.07767(15) 0.0310(7) Uani 1 1 d . .
H4 H -0.4241 0.6273 -0.1067 0.037 Uiso 1 1 calc R .
C5 C -0.3243(3) 0.6524(2) -0.01548(14) 0.0256(7) Uani 1 1 d . .
H5 H -0.3658 0.5781 -0.0023 0.031 Uiso 1 1 calc R .
C6 C -0.2295(2) 0.7290(2) 0.02908(13) 0.0199(6) Uani 1 1 d . .
C7 C -0.1459(3) 0.8042(2) 0.17602(14) 0.0286(7) Uani 1 1 d . .
H7A H -0.0792 0.8716 0.1631 0.043 Uiso 1 1 d R .
H7B H -0.1186 0.7821 0.2191 0.043 Uiso 1 1 d R .
H7C H -0.2219 0.8200 0.1790 0.043 Uiso 1 1 d R .
C8 C -0.3120(2) 0.5625(2) 0.13709(14) 0.0271(7) Uani 1 1 d . .
H8A H -0.3883 0.5791 0.1356 0.041 Uiso 1 1 d R .
H8B H -0.2898 0.5437 0.1821 0.041 Uiso 1 1 d R .
H8C H -0.3270 0.4991 0.1064 0.041 Uiso 1 1 d R .
C9 C 0.2597(3) 0.9087(2) -0.04993(14) 0.0268(7) Uani 1 1 d . .
H9 H 0.2355 0.9496 -0.0189 0.032 Uiso 1 1 calc R .
C10 C 0.2349(3) 0.9209(3) -0.11715(14) 0.0315(7) Uani 1 1 d . .
H10 H 0.1940 0.9699 -0.1315 0.038 Uiso 1 1 calc R .
C11 C 0.2690(3) 0.8626(3) -0.16325(15) 0.0353(8) Uani 1 1 d . .
H11 H 0.2493 0.8694 -0.2091 0.042 Uiso 1 1 calc R .
C12 C 0.3325(3) 0.7937(2) -0.14200(14) 0.0320(7) Uani 1 1 d . .
H12 H 0.3585 0.7548 -0.1734 0.038 Uiso 1 1 calc R .
C13 C 0.3579(3) 0.7821(2) -0.07481(14) 0.0259(7) Uani 1 1 d . .
H13 H 0.4023 0.7356 -0.0609 0.031 Uiso 1 1 calc R .
C14 C 0.3199(2) 0.8369(2) -0.02702(13) 0.0198(6) Uani 1 1 d . .
C15 C 0.3911(2) 0.9473(2) 0.11165(14) 0.0246(6) Uani 1 1 d . .
H15A H 0.3832 0.9325 0.1585 0.037 Uiso 1 1 d R .
H15B H 0.3371 0.9873 0.0956 0.037 Uiso 1 1 d R .
H15C H 0.4786 0.9931 0.1063 0.037 Uiso 1 1 d R .
C16 C 0.4700(2) 0.7564(2) 0.07893(14) 0.0284(7) Uani 1 1 d . .
H16A H 0.5472 0.8091 0.0637 0.043 Uiso 1 1 d R .
H16B H 0.4445 0.6840 0.0549 0.043 Uiso 1 1 d R .
H16C H 0.4850 0.7467 0.1264 0.043 Uiso 1 1 d R .
C17 C -0.1290(2) 0.4708(2) 0.01056(12) 0.0150(5) Uani 1 1 d . .
C18 C 0.0023(2) 0.6775(2) -0.03709(13) 0.0182(6) Uani 1 1 d . .
C19 C 0.0854(2) 0.7625(2) 0.09455(12) 0.0167(6) Uani 1 1 d . .
C20 C 0.1855(2) 0.7179(2) 0.08943(12) 0.0169(6) Uani 1 1 d . .
C21 C 0.1450(2) 0.6126(2) 0.11935(12) 0.0169(6) Uani 1 1 d . .
C22 C 0.0144(2) 0.5809(2) 0.13196(12) 0.0162(6) Uani 1 1 d . .
C23 C -0.0279(2) 0.6665(2) 0.10976(12) 0.0165(6) Uani 1 1 d . .
C24 C 0.2259(2) 0.5479(2) 0.14184(12) 0.0176(6) Uani 1 1 d . .
H24A H 0.2876 0.5562 0.1101 0.021 Uiso 1 1 calc R .
H24B H 0.1725 0.4674 0.1426 0.021 Uiso 1 1 calc R .
C25 C 0.2960(3) 0.5900(3) 0.21140(13) 0.0257(7) Uani 1 1 d . .
H25A H 0.3477 0.6709 0.2108 0.031 Uiso 1 1 calc R .
H25B H 0.2341 0.5803 0.2432 0.031 Uiso 1 1 calc R .
C26 C 0.3794(3) 0.5277(3) 0.23393(14) 0.0337(8) Uani 1 1 d . .
H26A H 0.3288 0.4474 0.2333 0.050 Uiso 1 1 d R .
H26B H 0.4192 0.5540 0.2790 0.050 Uiso 1 1 d R .
H26C H 0.4443 0.5413 0.2042 0.050 Uiso 1 1 d R .
C27 C -0.0571(2) 0.4802(2) 0.16912(12) 0.0180(6) Uani 1 1 d . .
H27A H -0.0209 0.4222 0.1653 0.022 Uiso 1 1 calc R .
H27B H -0.1459 0.4482 0.1493 0.022 Uiso 1 1 calc R .
C28 C -0.0513(3) 0.5123(2) 0.24271(13) 0.0234(6) Uani 1 1 d . .
H28A H 0.0377 0.5454 0.2621 0.028 Uiso 1 1 calc R .
H28B H -0.0880 0.5699 0.2462 0.028 Uiso 1 1 calc R .
C29 C -0.1209(3) 0.4130(3) 0.28201(13) 0.0296(7) Uani 1 1 d . .
H29A H -0.2100 0.3825 0.2646 0.044 Uiso 1 1 d R .
H29B H -0.1120 0.4372 0.3286 0.044 Uiso 1 1 d R .
H29C H -0.0856 0.3553 0.2783 0.044 Uiso 1 1 d R .
Co2 Co 0.99295(3) 0.92103(3) 0.459895(16) 0.01294(9) Uani 1 1 d . .
Si3 Si 0.71163(7) 0.67547(6) 0.40539(4) 0.01755(17) Uani 1 1 d . .
Si4 Si 1.23098(7) 0.90837(6) 0.35545(4) 0.01735(17) Uani 1 1 d . .
O4 O 1.07105(17) 0.76623(16) 0.54345(9) 0.0257(5) Uani 1 1 d . .
O5 O 1.23284(16) 1.10636(15) 0.48037(9) 0.0215(4) Uani 1 1 d . .
O6 O 0.98503(16) 0.69482(15) 0.37221(8) 0.0189(4) Uani 1 1 d . .
C30 C 1.3672(3) 1.1126(3) 0.29472(15) 0.0297(7) Uani 1 1 d . .
H30 H 1.3101 1.0813 0.2562 0.036 Uiso 1 1 calc R .
C31 C 1.4645(3) 1.2181(3) 0.29283(18) 0.0394(9) Uani 1 1 d . .
H31 H 1.4726 1.2583 0.2534 0.047 Uiso 1 1 calc R .
C32 C 1.5479(3) 1.2625(3) 0.34849(18) 0.0404(8) Uani 1 1 d . .
H32 H 1.6132 1.3339 0.3472 0.048 Uiso 1 1 calc R .
C33 C 1.5386(3) 1.2056(3) 0.40572(16) 0.0357(8) Uani 1 1 d . .
H33 H 1.5976 1.2367 0.4436 0.043 Uiso 1 1 calc R .
C34 C 1.4421(2) 1.1024(2) 0.40758(14) 0.0273(7) Uani 1 1 d . .
H34 H 1.4356 1.0634 0.4474 0.033 Uiso 1 1 calc R .
C35 C 1.3537(2) 1.0535(2) 0.35259(13) 0.0207(6) Uani 1 1 d . .
C36 C 1.2059(3) 0.8341(2) 0.27341(14) 0.0295(7) Uani 1 1 d . .
H36A H 1.1745 0.8740 0.2394 0.044 Uiso 1 1 d R .
H36B H 1.1443 0.7576 0.2749 0.044 Uiso 1 1 d R .
H36C H 1.2855 0.8318 0.2627 0.044 Uiso 1 1 d R .
C37 C 1.2880(3) 0.8351(3) 0.42246(15) 0.0309(7) Uani 1 1 d . .
H37A H 1.2265 0.7586 0.4243 0.046 Uiso 1 1 d R .
H37B H 1.2990 0.8755 0.4649 0.046 Uiso 1 1 d R .
H37C H 1.3686 0.8326 0.4135 0.046 Uiso 1 1 d R .
C38 C 0.8168(3) 0.5361(2) 0.47903(15) 0.0305(7) Uani 1 1 d . .
H38 H 0.8426 0.5224 0.4382 0.037 Uiso 1 1 calc R .
C39 C 0.8462(3) 0.4852(3) 0.53529(17) 0.0428(9) Uani 1 1 d . .
H39 H 0.8910 0.4371 0.5326 0.051 Uiso 1 1 calc R .
C40 C 0.8103(3) 0.5049(3) 0.59422(18) 0.0498(10) Uani 1 1 d . .
H40 H 0.8313 0.4710 0.6327 0.060 Uiso 1 1 calc R .
C41 C 0.7436(3) 0.5738(3) 0.59854(16) 0.0495(10) Uani 1 1 d . .
H41 H 0.7185 0.5865 0.6397 0.059 Uiso 1 1 calc R .
C42 C 0.7133(3) 0.6246(3) 0.54215(15) 0.0342(7) Uani 1 1 d . .
H42 H 0.6672 0.6716 0.5452 0.041 Uiso 1 1 calc R .
C43 C 0.7503(2) 0.6066(2) 0.48113(13) 0.0231(6) Uani 1 1 d . .
C44 C 0.5678(2) 0.7051(2) 0.41438(14) 0.0250(7) Uani 1 1 d . .
H44A H 0.4992 0.6356 0.4229 0.038 Uiso 1 1 d R .
H44B H 0.5436 0.7358 0.3736 0.038 Uiso 1 1 d R .
H44C H 0.5852 0.7595 0.4514 0.038 Uiso 1 1 d R .
C45 C 0.6797(2) 0.5808(2) 0.33076(13) 0.0224(6) Uani 1 1 d . .
H45A H 0.7520 0.5597 0.3273 0.034 Uiso 1 1 d R .
H45B H 0.6655 0.6196 0.2912 0.034 Uiso 1 1 d R .
H45C H 0.6050 0.5134 0.3345 0.034 Uiso 1 1 d R .
C46 C 1.0403(2) 0.8265(2) 0.51229(13) 0.0185(6) Uani 1 1 d . .
C47 C 1.1283(2) 1.0584(2) 0.48890(12) 0.0157(6) Uani 1 1 d . .
C48 C 0.9710(2) 0.7847(2) 0.37561(12) 0.0153(6) Uani 1 1 d . .
C49 C 0.8550(2) 0.8021(2) 0.38987(12) 0.0144(5) Uani 1 1 d . .
C50 C 0.8733(2) 0.9137(2) 0.37384(12) 0.0143(5) Uani 1 1 d . .
C51 C 1.0041(2) 0.9738(2) 0.36258(11) 0.0136(5) Uani 1 1 d . .
C52 C 1.0684(2) 0.8988(2) 0.37080(12) 0.0146(6) Uani 1 1 d . .
C53 C 0.7712(2) 0.9607(2) 0.36372(12) 0.0185(6) Uani 1 1 d . .
H53A H 0.8098 1.0435 0.3667 0.022 Uiso 1 1 calc R .
H53B H 0.7158 0.9361 0.3992 0.022 Uiso 1 1 calc R .
C54 C 0.6926(2) 0.9220(2) 0.29642(13) 0.0226(6) Uani 1 1 d . .
H54A H 0.7452 0.9557 0.2608 0.027 Uiso 1 1 calc R .
H54B H 0.6636 0.8396 0.2908 0.027 Uiso 1 1 calc R .
C55 C 0.5791(3) 0.9562(3) 0.29078(14) 0.0342(8) Uani 1 1 d . .
H55A H 0.5247 0.9197 0.3245 0.051 Uiso 1 1 d R .
H55B H 0.5320 0.9333 0.2468 0.051 Uiso 1 1 d R .
H55C H 0.6077 1.0377 0.2974 0.051 Uiso 1 1 d R .
C56 C 1.0582(2) 1.0910(2) 0.34004(12) 0.0168(6) Uani 1 1 d . .
H56A H 1.1485 1.1249 0.3571 0.020 Uiso 1 1 calc R .
H56B H 1.0155 1.1360 0.3587 0.020 Uiso 1 1 calc R .
C57 C 1.0439(2) 1.0954(2) 0.26414(12) 0.0200(6) Uani 1 1 d . .
H57A H 1.0824 1.0469 0.2452 0.024 Uiso 1 1 calc R .
H57B H 0.9536 1.0660 0.2472 0.024 Uiso 1 1 calc R .
C58 C 1.1064(3) 1.2145(2) 0.24205(14) 0.0297(7) Uani 1 1 d . .
H58A H 1.0695 1.2629 0.2614 0.044 Uiso 1 1 d R .
H58B H 1.0931 1.2149 0.1937 0.044 Uiso 1 1 d R .
H58C H 1.1967 1.2423 0.2568 0.044 Uiso 1 1 d R .

loop_
_atom_site_aniso_label
_atom_site_aniso_U_11
_atom_site_aniso_U_22
_atom_site_aniso_U_33
_atom_site_aniso_U_23
_atom_site_aniso_U_13
_atom_site_aniso_U_12
Co11 0.01318(19) 0.0129(2) 0.0100(2) 0.00018(15) 0.00270(15) 0.00458(16)
Co12 0.01318(19) 0.0129(2) 0.0100(2) 0.00018(15) 0.00270(15) 0.00458(16)
Si1 0.0186(4) 0.0215(4) 0.0214(4) -0.0018(3) 0.0068(3) 0.0076(3)
Si2 0.0163(4) 0.0205(4) 0.0193(4) 0.0012(3) 0.0037(3) 0.0048(3)
O1 0.0158(10) 0.0198(10) 0.0200(10) 0.0003(8) 0.0057(8) 0.0063(8)
O2 0.0318(11) 0.0293(12) 0.0190(11) 0.0073(9) 0.0031(9) 0.0162(10)
O3 0.0226(10) 0.0176(11) 0.0260(11) -0.0004(9) 0.0035(8) 0.0078(9)
C1 0.0203(15) 0.0262(17) 0.0329(17) -0.0009(14) 0.0049(13) 0.0111(13)
C2 0.0322(17) 0.0277(18) 0.0342(18) 0.0080(15) 0.0078(14) 0.0137(15)
C3 0.0336(18) 0.0374(19) 0.0281(17) 0.0036(15) 0.0004(14) 0.0222(16)
C4 0.0284(17) 0.0328(19) 0.0337(18) -0.0055(15) -0.0005(14) 0.0146(15)
C5 0.0270(16) 0.0234(16) 0.0313(17) 0.0015(13) 0.0031(13) 0.0154(14)
C6 0.0157(14) 0.0209(15) 0.0277(16) 0.0011(12) 0.0090(12) 0.0105(12)
C7 0.0295(16) 0.0294(17) 0.0303(17) -0.0059(14) 0.0101(13) 0.0132(15)
C8 0.0232(15) 0.0334(18) 0.0259(16) 0.0025(14) 0.0102(13) 0.0102(14)
C9 0.0268(16) 0.0306(18) 0.0225(16) 0.0057(13) 0.0081(13) 0.0088(14)
C10 0.0306(17) 0.0297(18) 0.0309(18) 0.0092(15) 0.0020(14) 0.0079(15)
C11 0.0382(19) 0.0336(19) 0.0221(17) 0.0037(15) 0.0033(14) 0.0000(16)
C12 0.0400(19) 0.0245(17) 0.0265(17) 0.0019(14) 0.0160(14) 0.0031(15)
C13 0.0262(16) 0.0193(16) 0.0281(17) 0.0047(13) 0.0101(13) 0.0020(13)
C14 0.0140(13) 0.0180(15) 0.0233(15) 0.0038(12) 0.0059(11) 0.0004(12)
C15 0.0163(14) 0.0240(16) 0.0272(16) 0.0013(13) -0.0002(12) 0.0012(13)
C16 0.0190(15) 0.0337(18) 0.0322(17) 0.0051(14) 0.0048(13) 0.0094(14)
C17 0.0220(15) 0.0153(14) 0.0076(13) 0.0018(11) 0.0015(11) 0.0071(12)
C18 0.0173(14) 0.0185(15) 0.0183(15) -0.0057(12) 0.0038(12) 0.0059(12)
C19 0.0189(14) 0.0172(15) 0.0125(13) -0.0040(11) 0.0018(11) 0.0051(12)
C20 0.0185(14) 0.0180(15) 0.0121(13) -0.0033(11) -0.0002(11) 0.0052(12)
C21 0.0178(14) 0.0191(15) 0.0119(13) -0.0020(11) 0.0008(11) 0.0050(12)
C22 0.0176(14) 0.0191(15) 0.0100(13) -0.0019(11) 0.0004(11) 0.0049(12)
C23 0.0172(14) 0.0209(15) 0.0116(13) -0.0040(11) 0.0000(11) 0.0077(12)
C24 0.0157(14) 0.0178(14) 0.0176(14) 0.0029(12) 0.0019(11) 0.0043(12)
C25 0.0244(16) 0.0353(18) 0.0187(15) 0.0000(13) 0.0003(12) 0.0131(14)
C26 0.0245(16) 0.051(2) 0.0259(17) 0.0068(16) 0.0003(13) 0.0155(16)
C27 0.0182(14) 0.0192(15) 0.0151(14) 0.0024(12) 0.0068(11) 0.0042(12)
C28 0.0229(15) 0.0296(17) 0.0173(15) 0.0031(13) 0.0064(12) 0.0083(14)
C29 0.0357(18) 0.0384(19) 0.0179(15) 0.0071(14) 0.0114(13) 0.0153(16)
Co2 0.01341(18) 0.01411(19) 0.01112(18) 0.00018(15) 0.00257(14) 0.00467(16)
Si3 0.0142(4) 0.0182(4) 0.0173(4) 0.0000(3) 0.0031(3) 0.0024(3)
Si4 0.0146(4) 0.0171(4) 0.0212(4) 0.0007(3) 0.0057(3) 0.0060(3)
O4 0.0315(11) 0.0253(11) 0.0231(11) 0.0041(9) 0.0006(9) 0.0146(10)
O5 0.0160(10) 0.0250(11) 0.0189(10) -0.0037(8) 0.0054(8) 0.0016(9)
O6 0.0197(10) 0.0152(10) 0.0219(10) 0.0002(8) 0.0055(8) 0.0061(8)
C30 0.0201(15) 0.0336(18) 0.0379(19) 0.0104(15) 0.0103(14) 0.0111(14)
C31 0.0350(19) 0.036(2) 0.055(2) 0.0266(18) 0.0223(17) 0.0182(17)
C32 0.0278(18) 0.0218(18) 0.069(3) 0.0078(18) 0.0120(18) 0.0051(15)
C33 0.0249(17) 0.0351(19) 0.043(2) -0.0034(16) 0.0074(15) 0.0054(15)
C34 0.0207(15) 0.0299(17) 0.0297(17) -0.0007(14) 0.0092(13) 0.0060(14)
C35 0.0164(14) 0.0209(15) 0.0287(16) 0.0014(13) 0.0099(12) 0.0095(13)
C36 0.0227(16) 0.0303(18) 0.0339(18) -0.0083(14) 0.0119(13) 0.0059(14)
C37 0.0210(15) 0.0346(19) 0.0426(19) 0.0183(16) 0.0117(14) 0.0145(15)
C38 0.0239(16) 0.0317(18) 0.0297(17) 0.0104(14) 0.0021(13) 0.0036(14)
C39 0.0333(19) 0.038(2) 0.049(2) 0.0208(18) -0.0019(16) 0.0051(17)
C40 0.049(2) 0.038(2) 0.038(2) 0.0197(18) -0.0145(18) -0.0059(19)
C41 0.064(2) 0.038(2) 0.0204(18) 0.0067(16) 0.0079(17) -0.011(2)
C42 0.0368(18) 0.0272(18) 0.0272(17) 0.0051(14) 0.0059(14) -0.0017(15)
C43 0.0189(14) 0.0205(15) 0.0205(15) 0.0044(12) 0.0024(12) -0.0035(13)
C44 0.0169(14) 0.0255(16) 0.0264(16) -0.0053(13) 0.0036(12) 0.0005(13)
C45 0.0165(14) 0.0227(16) 0.0252(16) -0.0039(13) 0.0003(12) 0.0048(13)
C46 0.0176(14) 0.0212(15) 0.0145(14) -0.0049(12) 0.0047(11) 0.0042(13)
C47 0.0200(15) 0.0178(14) 0.0101(13) 0.0004(11) -0.0001(11) 0.0085(12)
C48 0.0169(14) 0.0205(15) 0.0075(13) -0.0016(11) 0.0004(10) 0.0060(12)
C49 0.0143(13) 0.0167(14) 0.0108(13) -0.0025(11) 0.0005(10) 0.0046(12)
C50 0.0145(13) 0.0193(14) 0.0092(13) -0.0013(11) -0.0006(10) 0.0069(12)
C51 0.0161(13) 0.0169(14) 0.0067(12) -0.0016(11) 0.0017(10) 0.0050(12)
C52 0.0165(13) 0.0175(14) 0.0102(13) 0.0002(11) 0.0032(11) 0.0062(12)
C53 0.0171(14) 0.0245(16) 0.0165(14) 0.0010(12) 0.0030(11) 0.0107(13)
C54 0.0205(15) 0.0317(17) 0.0169(14) 0.0032(13) 0.0035(12) 0.0109(14)
C55 0.0246(16) 0.058(2) 0.0270(17) 0.0105(16) 0.0051(13) 0.0223(17)
C56 0.0193(14) 0.0178(14) 0.0147(14) 0.0012(11) 0.0043(11) 0.0080(12)
C57 0.0194(14) 0.0253(16) 0.0159(14) 0.0048(12) 0.0028(11) 0.0089(13)
C58 0.0365(18) 0.0318(18) 0.0230(16) 0.0133(14) 0.0081(13) 0.0143(15)

loop_
_atom_type_symbol
_atom_type_description
_atom_type_scat_dispersion_real
_atom_type_scat_dispersion_imag
_atom_type_scat_source
C C 0.0033 0.0016 'International Tables Vol C Tables 4.2.6.8 and 6.1.1.4'
H H 0.0000 0.0000 'International Tables Vol C Tables 4.2.6.8 and 6.1.1.4'
O O 0.0106 0.0060 'International Tables Vol C Tables 4.2.6.8 and 6.1.1.4'
Si Si 0.0817 0.0704 'International Tables Vol C Tables 4.2.6.8 and 6.1.1.4'
Co Co 0.3494 0.9721 'International Tables Vol C Tables 4.2.6.8 and 6.1.1.4'

loop_
_geom_angle_atom_site_label_1
_geom_angle_atom_site_label_2
_geom_angle_atom_site_label_3
_geom_angle
_geom_angle_site_symmetry_1
_geom_angle_site_symmetry_3
C18 Co11 C17 98.72(10) . 2_565
C18 Co11 C17 95.42(11) . .
C17 Co11 C17 96.83(10) 2_565 .
C18 Co11 C21 139.85(11) . .
C17 Co11 C21 89.08(10) 2_565 .
C17 Co11 C21 122.84(10) . .
C18 Co11 C22 139.46(10) . .
C17 Co11 C22 120.18(10) 2_565 .
C17 Co11 C22 91.08(10) . .
C21 Co11 C22 40.80(9) . .
C18 Co11 C23 100.29(10) . .
C17 Co11 C23 156.11(10) 2_565 .
C17 Co11 C23 95.65(10) . .
C21 Co11 C23 67.04(9) . .
C22 Co11 C23 39.19(9) . .
C18 Co11 C20 100.84(11) . .
C17 Co11 C20 94.81(10) 2_565 .
C17 Co11 C20 158.31(10) . .
C21 Co11 C20 39.06(10) . .
C22 Co11 C20 67.24(10) . .
C23 Co11 C20 67.49(9) . .
C18 Co11 C19 83.85(10) . .
C17 Co11 C19 131.21(10) 2_565 .
C17 Co11 C19 131.64(9) . .
C21 Co11 C19 62.42(9) . .
C22 Co11 C19 62.71(9) . .
C23 Co11 C19 38.20(9) . .
C20 Co11 C19 38.03(8) . .
C18 Co11 Co11 100.68(8) . 2_565
C17 Co11 Co11 48.48(8) 2_565 2_565
C17 Co11 Co11 48.35(7) . 2_565
C21 Co11 Co11 113.39(7) . 2_565
C22 Co11 Co11 113.11(7) . 2_565
C23 Co11 Co11 139.67(7) . 2_565
C20 Co11 Co11 139.80(7) . 2_565
C19 Co11 Co11 175.46(6) . 2_565
C18 Co12 C17 130.9(8) . .
C18 Co12 C17 132.9(8) . 2_565
C17 Co12 C17 96.1(5) . 2_565
C18 Co12 O2 16.5(4) . .
C17 Co12 O2 128.0(6) . .
C17 Co12 O2 132.4(6) 2_565 .
C18 Co12 Co12 178.5(11) . 2_565
C17 Co12 Co12 48.9(4) . 2_565
C17 Co12 Co12 47.2(4) 2_565 2_565
O2 Co12 Co12 165.0(8) . 2_565
C8 Si1 C7 108.45(13) . .
C8 Si1 C6 108.86(13) . .
C7 Si1 C6 110.52(13) . .
C8 Si1 C23 114.40(12) . .
C7 Si1 C23 105.97(12) . .
C6 Si1 C23 108.60(11) . .
C15 Si2 C16 108.47(13) . .
C15 Si2 C14 109.65(12) . .
C16 Si2 C14 108.96(12) . .
C15 Si2 C20 106.89(12) . .
C16 Si2 C20 114.20(12) . .
C14 Si2 C20 108.59(11) . .
C6 C1 C2 121.3(3) . .
C6 C1 H1 119.4 . .
C2 C1 H1 119.4 . .
C3 C2 C1 120.0(3) . .
C3 C2 H2 120.0 . .
C1 C2 H2 120.0 . .
C2 C3 C4 120.6(3) . .
C2 C3 H3 119.7 . .
C4 C3 H3 119.7 . .
C5 C4 C3 118.9(3) . .
C5 C4 H4 120.6 . .
C3 C4 H4 120.6 . .
C4 C5 C6 122.5(3) . .
C4 C5 H5 118.7 . .
C6 C5 H5 118.7 . .
C1 C6 C5 116.7(3) . .
C1 C6 Si1 121.4(2) . .
C5 C6 Si1 121.9(2) . .
Si1 C7 H7A 109.5 . .
Si1 C7 H7B 109.5 . .
H7A C7 H7B 109.5 . .
Si1 C7 H7C 109.5 . .
H7A C7 H7C 109.5 . .
H7B C7 H7C 109.5 . .
Si1 C8 H8A 109.5 . .
Si1 C8 H8B 109.5 . .
H8A C8 H8B 109.5 . .
Si1 C8 H8C 109.5 . .
H8A C8 H8C 109.5 . .
H8B C8 H8C 109.5 . .
C10 C9 C14 121.2(3) . .
C10 C9 H9 119.4 . .
C14 C9 H9 119.4 . .
C11 C10 C9 120.6(3) . .
C11 C10 H10 119.7 . .
C9 C10 H10 119.7 . .
C10 C11 C12 119.5(3) . .
C10 C11 H11 120.3 . .
C12 C11 H11 120.3 . .
C13 C12 C11 119.8(3) . .
C13 C12 H12 120.1 . .
C11 C12 H12 120.1 . .
C12 C13 C14 121.9(3) . .
C12 C13 H13 119.1 . .
C14 C13 H13 119.1 . .
C13 C14 C9 117.0(3) . .
C13 C14 Si2 122.1(2) . .
C9 C14 Si2 120.9(2) . .
Si2 C15 H15A 109.5 . .
Si2 C15 H15B 109.5 . .
H15A C15 H15B 109.5 . .
Si2 C15 H15C 109.5 . .
H15A C15 H15C 109.5 . .
H15B C15 H15C 109.5 . .
Si2 C16 H16A 109.5 . .
Si2 C16 H16B 109.5 . .
H16A C16 H16B 109.5 . .
Si2 C16 H16C 109.5 . .
H16A C16 H16C 109.5 . .
H16B C16 H16C 109.5 . .
O1 C17 Co12 136.6(4) . .
O1 C17 Co11 138.5(2) . 2_565
Co12 C17 Co11 75.4(3) . 2_565
O1 C17 Co11 138.3(2) . .
Co11 C17 Co11 83.17(10) 2_565 .
O1 C17 Co12 139.6(4) . 2_565
Co12 C17 Co12 83.9(5) . 2_565
Co11 C17 Co12 74.1(4) . 2_565
Co12 C18 O2 147.4(7) . .
O2 C18 Co11 178.3(2) . .
O3 C19 C20 127.0(2) . .
O3 C19 C23 126.2(2) . .
C20 C19 C23 106.7(2) . .
O3 C19 Co11 136.33(19) . .
C20 C19 Co11 63.27(13) . .
C23 C19 Co11 62.82(13) . .
C21 C20 C19 106.0(2) . .
C21 C20 Si2 133.01(19) . .
C19 C20 Si2 119.68(18) . .
C21 C20 Co11 68.21(15) . .
C19 C20 Co11 78.69(14) . .
Si2 C20 Co11 128.63(13) . .
C20 C21 C22 109.5(2) . .
C20 C21 C24 126.2(2) . .
C22 C21 C24 124.0(2) . .
C20 C21 Co11 72.72(15) . .
C22 C21 Co11 69.64(14) . .
C24 C21 Co11 128.83(18) . .
C23 C22 C21 108.5(2) . .
C23 C22 C27 126.3(2) . .
C21 C22 C27 124.8(2) . .
C23 C22 Co11 72.20(14) . .
C21 C22 Co11 69.56(13) . .
C27 C22 Co11 129.08(18) . .
C22 C23 C19 106.4(2) . .
C22 C23 Si1 133.1(2) . .
C19 C23 Si1 119.19(18) . .
C22 C23 Co11 68.60(13) . .
C19 C23 Co11 78.98(14) . .
Si1 C23 Co11 128.12(13) . .
C21 C24 C25 111.1(2) . .
C21 C24 H24A 109.4 . .
C25 C24 H24A 109.4 . .
C21 C24 H24B 109.4 . .
C25 C24 H24B 109.4 . .
H24A C24 H24B 108.0 . .
C26 C25 C24 111.7(2) . .
C26 C25 H25A 109.3 . .
C24 C25 H25A 109.3 . .
C26 C25 H25B 109.3 . .
C24 C25 H25B 109.3 . .
H25A C25 H25B 107.9 . .
C25 C26 H26A 109.5 . .
C25 C26 H26B 109.5 . .
H26A C26 H26B 109.5 . .
C25 C26 H26C 109.5 . .
H26A C26 H26C 109.5 . .
H26B C26 H26C 109.5 . .
C22 C27 C28 110.9(2) . .
C22 C27 H27A 109.5 . .
C28 C27 H27A 109.5 . .
C22 C27 H27B 109.5 . .
C28 C27 H27B 109.5 . .
H27A C27 H27B 108.0 . .
C29 C28 C27 112.6(2) . .
C29 C28 H28A 109.1 . .
C27 C28 H28A 109.1 . .
C29 C28 H28B 109.1 . .
C27 C28 H28B 109.1 . .
H28A C28 H28B 107.8 . .
C28 C29 H29A 109.5 . .
C28 C29 H29B 109.5 . .
H29A C29 H29B 109.5 . .
C28 C29 H29C 109.5 . .
H29A C29 H29C 109.5 . .
H29B C29 H29C 109.5 . .
C46 Co2 C47 98.85(11) . .
C46 Co2 C47 99.41(11) . 2_776
C47 Co2 C47 96.56(11) . 2_776
C46 Co2 C50 138.96(11) . .
C47 Co2 C50 120.13(10) . .
C47 Co2 C50 89.06(10) 2_776 .
C46 Co2 C51 138.55(10) . .
C47 Co2 C51 88.86(10) . .
C47 Co2 C51 120.21(10) 2_776 .
C50 Co2 C51 40.83(9) . .
C46 Co2 C49 99.96(11) . .
C47 Co2 C49 156.14(10) . .
C47 Co2 C49 94.70(10) 2_776 .
C50 Co2 C49 39.07(9) . .
C51 Co2 C49 67.30(10) . .
C46 Co2 C52 99.50(10) . .
C47 Co2 C52 95.17(10) . .
C47 Co2 C52 155.88(10) 2_776 .
C50 Co2 C52 66.84(9) . .
C51 Co2 C52 39.07(9) . .
C49 Co2 C52 67.33(9) . .
C46 Co2 C48 82.76(10) . .
C47 Co2 C48 131.51(10) . .
C47 Co2 C48 131.26(10) 2_776 .
C50 Co2 C48 62.50(9) . .
C51 Co2 C48 62.70(9) . .
C49 Co2 C48 38.19(8) . .
C52 Co2 C48 37.98(9) . .
C46 Co2 Co2 103.80(8) . 2_776
C47 Co2 Co2 48.53(7) . 2_776
C47 Co2 Co2 48.04(8) 2_776 2_776
C50 Co2 Co2 111.30(7) . 2_776
C51 Co2 Co2 111.39(7) . 2_776
C49 Co2 Co2 138.28(6) . 2_776
C52 Co2 Co2 139.10(7) . 2_776
C48 Co2 Co2 173.44(6) . 2_776
C45 Si3 C44 108.45(12) . .
C45 Si3 C43 110.22(13) . .
C44 Si3 C43 109.23(12) . .
C45 Si3 C49 104.42(11) . .
C44 Si3 C49 115.03(12) . .
C43 Si3 C49 109.37(12) . .
C37 Si4 C36 111.53(14) . .
C37 Si4 C35 107.91(13) . .
C36 Si4 C35 108.91(13) . .
C37 Si4 C52 107.77(11) . .
C36 Si4 C52 104.26(12) . .
C35 Si4 C52 116.49(11) . .
C35 C30 C31 120.7(3) . .
C35 C30 H30 119.7 . .
C31 C30 H30 119.7 . .
C32 C31 C30 119.5(3) . .
C32 C31 H31 120.3 . .
C30 C31 H31 120.3 . .
C33 C32 C31 121.3(3) . .
C33 C32 H32 119.4 . .
C31 C32 H32 119.4 . .
C32 C33 C34 119.1(3) . .
C32 C33 H33 120.5 . .
C34 C33 H33 120.5 . .
C33 C34 C35 122.2(3) . .
C33 C34 H34 118.9 . .
C35 C34 H34 118.9 . .
C30 C35 C34 117.3(3) . .
C30 C35 Si4 121.8(2) . .
C34 C35 Si4 120.7(2) . .
Si4 C36 H36A 109.5 . .
Si4 C36 H36B 109.5 . .
H36A C36 H36B 109.5 . .
Si4 C36 H36C 109.5 . .
H36A C36 H36C 109.5 . .
H36B C36 H36C 109.5 . .
Si4 C37 H37A 109.5 . .
Si4 C37 H37B 109.5 . .
H37A C37 H37B 109.5 . .
Si4 C37 H37C 109.5 . .
H37A C37 H37C 109.5 . .
H37B C37 H37C 109.5 . .
C39 C38 C43 121.7(3) . .
C39 C38 H38 119.2 . .
C43 C38 H38 119.2 . .
C40 C39 C38 119.7(3) . .
C40 C39 H39 120.2 . .
C38 C39 H39 120.2 . .
C39 C40 C41 120.6(3) . .
C39 C40 H40 119.7 . .
C41 C40 H40 119.7 . .
C40 C41 C42 119.9(3) . .
C40 C41 H41 120.0 . .
C42 C41 H41 120.0 . .
C41 C42 C43 120.5(3) . .
C41 C42 H42 119.8 . .
C43 C42 H42 119.8 . .
C38 C43 C42 117.6(3) . .
C38 C43 Si3 121.6(2) . .
C42 C43 Si3 120.8(2) . .
Si3 C44 H44A 109.5 . .
Si3 C44 H44B 109.5 . .
H44A C44 H44B 109.5 . .
Si3 C44 H44C 109.5 . .
H44A C44 H44C 109.5 . .
H44B C44 H44C 109.5 . .
Si3 C45 H45A 109.5 . .
Si3 C45 H45B 109.5 . .
H45A C45 H45B 109.5 . .
Si3 C45 H45C 109.5 . .
H45A C45 H45C 109.5 . .
H45B C45 H45C 109.5 . .
O4 C46 Co2 177.9(2) . .
O5 C47 Co2 138.6(2) . .
O5 C47 Co2 137.9(2) . 2_776
Co2 C47 Co2 83.44(11) . 2_776
O6 C48 C52 127.0(2) . .
O6 C48 C49 126.9(2) . .
C52 C48 C49 106.0(2) . .
O6 C48 Co2 136.78(18) . .
C52 C48 Co2 62.95(13) . .
C49 C48 Co2 62.39(12) . .
C50 C49 C48 106.3(2) . .
C50 C49 Si3 133.37(18) . .
C48 C49 Si3 118.70(18) . .
C50 C49 Co2 68.43(14) . .
C48 C49 Co2 79.42(14) . .
Si3 C49 Co2 129.09(12) . .
C49 C50 C51 109.5(2) . .
C49 C50 C53 125.4(2) . .
C51 C50 C53 124.9(2) . .
C49 C50 Co2 72.50(14) . .
C51 C50 Co2 69.80(13) . .
C53 C50 Co2 128.26(17) . .
C52 C51 C50 108.5(2) . .
C52 C51 C56 125.7(2) . .
C50 C51 C56 125.6(2) . .
C52 C51 Co2 72.78(14) . .
C50 C51 Co2 69.37(13) . .
C56 C51 Co2 127.91(17) . .
C51 C52 C48 106.9(2) . .
C51 C52 Si4 133.59(19) . .
C48 C52 Si4 117.35(17) . .
C51 C52 Co2 68.15(13) . .
C48 C52 Co2 79.07(13) . .
Si4 C52 Co2 131.77(13) . .
C50 C53 C54 111.4(2) . .
C50 C53 H53A 109.3 . .
C54 C53 H53A 109.3 . .
C50 C53 H53B 109.3 . .
C54 C53 H53B 109.3 . .
H53A C53 H53B 108.0 . .
C55 C54 C53 110.8(2) . .
C55 C54 H54A 109.5 . .
C53 C54 H54A 109.5 . .
C55 C54 H54B 109.5 . .
C53 C54 H54B 109.5 . .
H54A C54 H54B 108.1 . .
C54 C55 H55A 109.5 . .
C54 C55 H55B 109.5 . .
H55A C55 H55B 109.5 . .
C54 C55 H55C 109.5 . .
H55A C55 H55C 109.5 . .
H55B C55 H55C 109.5 . .
C51 C56 C57 112.2(2) . .
C51 C56 H56A 109.2 . .
C57 C56 H56A 109.2 . .
C51 C56 H56B 109.2 . .
C57 C56 H56B 109.2 . .
H56A C56 H56B 107.9 . .
C58 C57 C56 111.4(2) . .
C58 C57 H57A 109.3 . .
C56 C57 H57A 109.3 . .
C58 C57 H57B 109.3 . .
C56 C57 H57B 109.3 . .
H57A C57 H57B 108.0 . .
C57 C58 H58A 109.5 . .
C57 C58 H58B 109.5 . .
H58A C58 H58B 109.5 . .
C57 C58 H58C 109.5 . .
H58A C58 H58C 109.5 . .
H58B C58 H58C 109.5 . .

loop_
_geom_bond_atom_site_label_1
_geom_bond_atom_site_label_2
_geom_bond_distance
_geom_bond_site_symmetry_2
Co11 C18 1.815(3) .
Co11 C17 1.916(2) 2_565
Co11 C17 1.920(3) .
Co11 C21 2.094(3) .
Co11 C22 2.095(2) .
Co11 C23 2.142(2) .
Co11 C20 2.153(3) .
Co11 C19 2.364(3) .
Co11 Co11 2.5464(7) 2_565
Co12 C18 1.114(12) .
Co12 C17 1.903(12) .
Co12 C17 1.954(11) 2_565
Co12 O2 2.164(12) .
Co12 Co12 2.58(2) 2_565
Si1 C8 1.868(3) .
Si1 C7 1.873(3) .
Si1 C6 1.877(3) .
Si1 C23 1.892(2) .
Si2 C15 1.854(3) .
Si2 C16 1.871(3) .
Si2 C14 1.875(3) .
Si2 C20 1.901(3) .
O1 C17 1.163(3) .
O2 C18 1.140(3) .
O3 C19 1.242(3) .
C1 C6 1.399(4) .
C1 C2 1.399(4) .
C1 H1 0.9500 .
C2 C3 1.367(4) .
C2 H2 0.9500 .
C3 C4 1.394(4) .
C3 H3 0.9500 .
C4 C5 1.381(4) .
C4 H4 0.9500 .
C5 C6 1.405(4) .
C5 H5 0.9500 .
C7 H7A 0.9800 .
C7 H7B 0.9800 .
C7 H7C 0.9800 .
C8 H8A 0.9800 .
C8 H8B 0.9800 .
C8 H8C 0.9799 .
C9 C10 1.390(4) .
C9 C14 1.405(4) .
C9 H9 0.9500 .
C10 C11 1.379(4) .
C10 H10 0.9500 .
C11 C12 1.392(4) .
C11 H11 0.9500 .
C12 C13 1.388(4) .
C12 H12 0.9500 .
C13 C14 1.400(4) .
C13 H13 0.9500 .
C15 H15A 0.9800 .
C15 H15B 0.9800 .
C15 H15C 0.9800 .
C16 H16A 0.9801 .
C16 H16B 0.9800 .
C16 H16C 0.9800 .
C17 Co11 1.916(2) 2_565
C17 Co12 1.954(11) 2_565
C19 C20 1.485(3) .
C19 C23 1.489(4) .
C20 C21 1.421(4) .
C21 C22 1.460(3) .
C21 C24 1.508(3) .
C22 C23 1.422(3) .
C22 C27 1.508(3) .
C24 C25 1.543(3) .
C24 H24A 0.9900 .
C24 H24B 0.9900 .
C25 C26 1.507(4) .
C25 H25A 0.9900 .
C25 H25B 0.9900 .
C26 H26A 0.9800 .
C26 H26B 0.9800 .
C26 H26C 0.9800 .
C27 C28 1.542(3) .
C27 H27A 0.9900 .
C27 H27B 0.9900 .
C28 C29 1.515(4) .
C28 H28A 0.9900 .
C28 H28B 0.9900 .
C29 H29A 0.9800 .
C29 H29B 0.9799 .
C29 H29C 0.9800 .
Co2 C46 1.817(3) .
Co2 C47 1.912(3) .
Co2 C47 1.927(2) 2_776
Co2 C50 2.092(2) .
Co2 C51 2.098(2) .
Co2 C49 2.145(3) .
Co2 C52 2.159(2) .
Co2 C48 2.380(2) .
Co2 Co2 2.5548(7) 2_776
Si3 C45 1.864(3) .
Si3 C44 1.866(3) .
Si3 C43 1.877(3) .
Si3 C49 1.898(3) .
Si4 C37 1.862(3) .
Si4 C36 1.864(3) .
Si4 C35 1.883(3) .
Si4 C52 1.896(2) .
O4 C46 1.137(3) .
O5 C47 1.166(3) .
O6 C48 1.232(3) .
C30 C35 1.395(4) .
C30 C31 1.407(4) .
C30 H30 0.9500 .
C31 C32 1.376(5) .
C31 H31 0.9500 .
C32 C33 1.370(4) .
C32 H32 0.9500 .
C33 C34 1.383(4) .
C33 H33 0.9500 .
C34 C35 1.402(4) .
C34 H34 0.9500 .
C36 H36A 0.9800 .
C36 H36B 0.9800 .
C36 H36C 0.9800 .
C37 H37A 0.9800 .
C37 H37B 0.9800 .
C37 H37C 0.9800 .
C38 C39 1.394(4) .
C38 C43 1.396(4) .
C38 H38 0.9500 .
C39 C40 1.364(5) .
C39 H39 0.9500 .
C40 C41 1.385(5) .
C40 H40 0.9500 .
C41 C42 1.400(4) .
C41 H41 0.9500 .
C42 C43 1.403(4) .
C42 H42 0.9500 .
C44 H44A 0.9800 .
C44 H44B 0.9800 .
C44 H44C 0.9800 .
C45 H45A 0.9800 .
C45 H45B 0.9801 .
C45 H45C 0.9800 .
C47 Co2 1.927(2) 2_776
C48 C52 1.491(4) .
C48 C49 1.497(3) .
C49 C50 1.418(3) .
C50 C51 1.461(3) .
C50 C53 1.513(3) .
C51 C52 1.424(3) .
C51 C56 1.497(3) .
C53 C54 1.531(3) .
C53 H53A 0.9900 .
C53 H53B 0.9900 .
C54 C55 1.527(3) .
C54 H54A 0.9900 .
C54 H54B 0.9900 .
C55 H55A 0.9800 .
C55 H55B 0.9800 .
C55 H55C 0.9800 .
C56 C57 1.540(3) .
C56 H56A 0.9900 .
C56 H56B 0.9900 .
C57 C58 1.524(4) .
C57 H57A 0.9900 .
C57 H57B 0.9900 .
C58 H58A 0.9801 .
C58 H58B 0.9800 .
C58 H58C 0.9800 .

loop_
_geom_torsion_atom_site_label_1
_geom_torsion_atom_site_label_2
_geom_torsion_atom_site_label_3
_geom_torsion_atom_site_label_4
_geom_torsion
_geom_torsion_site_symmetry_1
_geom_torsion_site_symmetry_4
C17 Co12 O2 C18 106.6(14) . .
C17 Co12 O2 C18 -99.5(15) 2_565 .
Co12 Co12 O2 C18 179(4) 2_565 .
C6 C1 C2 C3 0.5(4) . .
C1 C2 C3 C4 -0.2(4) . .
C2 C3 C4 C5 -0.1(4) . .
C3 C4 C5 C6 0.2(4) . .
C2 C1 C6 C5 -0.4(4) . .
C2 C1 C6 Si1 178.4(2) . .
C4 C5 C6 C1 0.1(4) . .
C4 C5 C6 Si1 -178.7(2) . .
C8 Si1 C6 C1 158.45(19) . .
C7 Si1 C6 C1 39.4(2) . .
C23 Si1 C6 C1 -76.4(2) . .
C8 Si1 C6 C5 -22.8(2) . .
C7 Si1 C6 C5 -141.8(2) . .
C23 Si1 C6 C5 102.3(2) . .
C14 C9 C10 C11 0.0(5) . .
C9 C10 C11 C12 -2.1(5) . .
C10 C11 C12 C13 1.7(4) . .
C11 C12 C13 C14 0.8(4) . .
C12 C13 C14 C9 -2.9(4) . .
C12 C13 C14 Si2 175.1(2) . .
C10 C9 C14 C13 2.5(4) . .
C10 C9 C14 Si2 -175.5(2) . .
C15 Si2 C14 C13 140.2(2) . .
C16 Si2 C14 C13 21.7(3) . .
C20 Si2 C14 C13 -103.3(2) . .
C15 Si2 C14 C9 -41.9(3) . .
C16 Si2 C14 C9 -160.5(2) . .
C20 Si2 C14 C9 74.5(2) . .
C18 Co12 C17 O1 2.8(15) . .
C17 Co12 C17 O1 -179.2(3) 2_565 .
O2 Co12 C17 O1 -18.3(11) . .
Co12 Co12 C17 O1 -179.2(3) 2_565 .
C18 Co12 C17 Co11 151.0(12) . 2_565
C17 Co12 C17 Co11 -31.0(3) 2_565 2_565
O2 Co12 C17 Co11 129.9(7) . 2_565
Co12 Co12 C17 Co11 -31.0(3) 2_565 2_565
C18 Co12 C17 Co11 -108.3(13) . .
C17 Co12 C17 Co11 69.7(5) 2_565 .
O2 Co12 C17 Co11 -129.4(10) . .
Co12 Co12 C17 Co11 69.7(5) 2_565 .
C18 Co12 C17 Co12 -178.0(15) . 2_565
C17 Co12 C17 Co12 0.0 2_565 2_565
O2 Co12 C17 Co12 160.9(10) . 2_565
C18 Co11 C17 O1 -79.0(3) . .
C17 Co11 C17 O1 -178.5(3) 2_565 .
C21 Co11 C17 O1 88.1(3) . .
C22 Co11 C17 O1 60.9(3) . .
C23 Co11 C17 O1 21.9(3) . .
C20 Co11 C17 O1 59.5(4) . .
C19 Co11 C17 O1 7.5(4) . .
Co11 Co11 C17 O1 -178.5(3) 2_565 .
C18 Co11 C17 Co12 26.3(6) . .
C17 Co11 C17 Co12 -73.2(6) 2_565 .
C21 Co11 C17 Co12 -166.6(6) . .
C22 Co11 C17 Co12 166.2(6) . .
C23 Co11 C17 Co12 127.2(6) . .
C20 Co11 C17 Co12 164.8(7) . .
C19 Co11 C17 Co12 112.8(6) . .
Co11 Co11 C17 Co12 -73.2(6) 2_565 .
C18 Co11 C17 Co11 99.49(10) . 2_565
C17 Co11 C17 Co11 0.0 2_565 2_565
C21 Co11 C17 Co11 -93.33(11) . 2_565
C22 Co11 C17 Co11 -120.58(9) . 2_565
C23 Co11 C17 Co11 -159.58(9) . 2_565
C20 Co11 C17 Co11 -122.0(2) . 2_565
C19 Co11 C17 Co11 -173.93(9) . 2_565
C18 Co11 C17 Co12 130.4(4) . 2_565
C17 Co11 C17 Co12 31.0(3) 2_565 2_565
C21 Co11 C17 Co12 -62.4(4) . 2_565
C22 Co11 C17 Co12 -89.6(4) . 2_565
C23 Co11 C17 Co12 -128.6(4) . 2_565
C20 Co11 C17 Co12 -91.0(4) . 2_565
C19 Co11 C17 Co12 -143.0(4) . 2_565
Co11 Co11 C17 Co12 31.0(3) 2_565 2_565
C17 Co12 C18 O2 -86.9(14) . .
C17 Co12 C18 O2 95.8(14) 2_565 .
C17 Co12 C18 Co11 90.1(13) . .
C17 Co12 C18 Co11 -87.2(14) 2_565 .
O2 Co12 C18 Co11 176.9(4) . .
C17 Co11 C18 Co12 49.0(10) 2_565 .
C17 Co11 C18 Co12 -48.8(10) . .
C21 Co11 C18 Co12 148.0(10) . .
C22 Co11 C18 Co12 -146.9(10) . .
C23 Co11 C18 Co12 -145.6(10) . .
C20 Co11 C18 Co12 145.6(10) . .
C19 Co11 C18 Co12 179.8(10) . .
Co11 Co11 C18 Co12 -0.2(10) 2_565 .
C18 Co11 C19 O3 0.3(3) . .
C17 Co11 C19 O3 96.5(3) 2_565 .
C17 Co11 C19 O3 -91.5(3) . .
C21 Co11 C19 O3 157.7(3) . .
C22 Co11 C19 O3 -156.0(3) . .
C23 Co11 C19 O3 -115.0(3) . .
C20 Co11 C19 O3 116.7(3) . .
C18 Co11 C19 C20 -116.39(16) . .
C17 Co11 C19 C20 -20.16(19) 2_565 .
C17 Co11 C19 C20 151.81(15) . .
C21 Co11 C19 C20 41.06(14) . .
C22 Co11 C19 C20 87.31(15) . .
C23 Co11 C19 C20 128.3(2) . .
C18 Co11 C19 C23 115.29(16) . .
C17 Co11 C19 C23 -148.48(15) 2_565 .
C17 Co11 C19 C23 23.5(2) . .
C21 Co11 C19 C23 -87.25(16) . .
C22 Co11 C19 C23 -41.00(14) . .
C20 Co11 C19 C23 -128.3(2) . .
O3 C19 C20 C21 167.4(3) . .
C23 C19 C20 C21 -16.4(3) . .
Co11 C19 C20 C21 -63.18(17) . .
O3 C19 C20 Si2 -1.2(4) . .
C23 C19 C20 Si2 175.01(17) . .
Co11 C19 C20 Si2 128.23(18) . .
O3 C19 C20 Co11 -129.4(3) . .
C23 C19 C20 Co11 46.78(17) . .
C15 Si2 C20 C21 -119.0(3) . .
C16 Si2 C20 C21 1.0(3) . .
C14 Si2 C20 C21 122.8(3) . .
C15 Si2 C20 C19 45.9(2) . .
C16 Si2 C20 C19 165.90(19) . .
C14 Si2 C20 C19 -72.3(2) . .
C15 Si2 C20 Co11 145.52(15) . .
C16 Si2 C20 Co11 -94.51(18) . .
C14 Si2 C20 Co11 27.29(19) . .
C18 Co11 C20 C21 177.57(14) . .
C17 Co11 C20 C21 -82.58(15) 2_565 .
C17 Co11 C20 C21 39.7(3) . .
C22 Co11 C20 C21 38.21(14) . .
C23 Co11 C20 C21 80.82(15) . .
C19 Co11 C20 C21 112.5(2) . .
Co11 Co11 C20 C21 -61.18(17) 2_565 .
C18 Co11 C20 C19 65.07(15) . .
C17 Co11 C20 C19 164.92(14) 2_565 .
C17 Co11 C20 C19 -72.8(3) . .
C21 Co11 C20 C19 -112.5(2) . .
C22 Co11 C20 C19 -74.30(15) . .
C23 Co11 C20 C19 -31.68(14) . .
Co11 Co11 C20 C19 -173.68(10) 2_565 .
C18 Co11 C20 Si2 -54.05(18) . .
C17 Co11 C20 Si2 45.80(17) 2_565 .
C17 Co11 C20 Si2 168.1(2) . .
C21 Co11 C20 Si2 128.4(2) . .
C22 Co11 C20 Si2 166.59(19) . .
C23 Co11 C20 Si2 -150.80(19) . .
C19 Co11 C20 Si2 -119.1(2) . .
Co11 Co11 C20 Si2 67.2(2) 2_565 .
C19 C20 C21 C22 10.2(3) . .
Si2 C20 C21 C22 176.6(2) . .
Co11 C20 C21 C22 -60.23(17) . .
C19 C20 C21 C24 -163.6(2) . .
Si2 C20 C21 C24 2.7(4) . .
Co11 C20 C21 C24 125.9(3) . .
C19 C20 C21 Co11 70.47(17) . .
Si2 C20 C21 Co11 -123.1(2) . .
C18 Co11 C21 C20 -3.7(2) . .
C17 Co11 C21 C20 98.78(15) 2_565 .
C17 Co11 C21 C20 -163.68(14) . .
C22 Co11 C21 C20 -119.2(2) . .
C23 Co11 C21 C20 -82.08(15) . .
C19 Co11 C21 C20 -39.96(13) . .
Co11 Co11 C21 C20 141.96(12) 2_565 .
C18 Co11 C21 C22 115.50(19) . .
C17 Co11 C21 C22 -142.01(16) 2_565 .
C17 Co11 C21 C22 -44.47(18) . .
C23 Co11 C21 C22 37.13(15) . .
C20 Co11 C21 C22 119.2(2) . .
C19 Co11 C21 C22 79.25(15) . .
Co11 Co11 C21 C22 -98.83(14) 2_565 .
C18 Co11 C21 C24 -126.6(2) . .
C17 Co11 C21 C24 -24.1(2) 2_565 .
C17 Co11 C21 C24 73.4(2) . .
C22 Co11 C21 C24 117.9(3) . .
C23 Co11 C21 C24 155.0(3) . .
C20 Co11 C21 C24 -122.9(3) . .
C19 Co11 C21 C24 -162.9(3) . .
Co11 Co11 C21 C24 19.0(2) 2_565 .
C20 C21 C22 C23 0.1(3) . .
C24 C21 C22 C23 174.2(2) . .
Co11 C21 C22 C23 -62.03(17) . .
C20 C21 C22 C27 -173.8(2) . .
C24 C21 C22 C27 0.3(4) . .
Co11 C21 C22 C27 124.1(2) . .
C20 C21 C22 Co11 62.14(18) . .
C24 C21 C22 Co11 -123.8(2) . .
C18 Co11 C22 C23 2.0(2) . .
C17 Co11 C22 C23 163.83(15) 2_565 .
C17 Co11 C22 C23 -97.63(16) . .
C21 Co11 C22 C23 118.4(2) . .
C20 Co11 C22 C23 81.81(16) . .
C19 Co11 C22 C23 39.94(14) . .
Co11 Co11 C22 C23 -142.01(13) 2_565 .
C18 Co11 C22 C21 -116.43(19) . .
C17 Co11 C22 C21 45.40(19) 2_565 .
C17 Co11 C22 C21 143.94(16) . .
C23 Co11 C22 C21 -118.4(2) . .
C20 Co11 C22 C21 -36.62(14) . .
C19 Co11 C22 C21 -78.48(16) . .
Co11 Co11 C22 C21 99.56(14) 2_565 .
C18 Co11 C22 C27 124.7(2) . .
C17 Co11 C22 C27 -73.5(2) 2_565 .
C17 Co11 C22 C27 25.1(2) . .
C21 Co11 C22 C27 -118.9(3) . .
C23 Co11 C22 C27 122.7(3) . .
C20 Co11 C22 C27 -155.5(2) . .
C19 Co11 C22 C27 162.6(2) . .
Co11 Co11 C22 C27 -19.3(2) 2_565 .
C21 C22 C23 C19 -10.4(3) . .
C27 C22 C23 C19 163.4(2) . .
Co11 C22 C23 C19 -70.77(17) . .
C21 C22 C23 Si1 -176.9(2) . .
C27 C22 C23 Si1 -3.1(4) . .
Co11 C22 C23 Si1 122.8(2) . .
C21 C22 C23 Co11 60.36(17) . .
C27 C22 C23 Co11 -125.9(3) . .
O3 C19 C23 C22 -167.2(2) . .
C20 C19 C23 C22 16.6(3) . .
Co11 C19 C23 C22 63.59(16) . .
O3 C19 C23 Si1 1.5(4) . .
C20 C19 C23 Si1 -174.73(16) . .
Co11 C19 C23 Si1 -127.71(18) . .
O3 C19 C23 Co11 129.2(3) . .
C20 C19 C23 Co11 -47.02(17) . .
C8 Si1 C23 C22 -11.6(3) . .
C7 Si1 C23 C22 107.8(3) . .
C6 Si1 C23 C22 -133.4(3) . .
C8 Si1 C23 C19 -176.66(19) . .
C7 Si1 C23 C19 -57.2(2) . .
C6 Si1 C23 C19 61.5(2) . .
C8 Si1 C23 Co11 84.12(19) . .
C7 Si1 C23 Co11 -156.45(16) . .
C6 Si1 C23 Co11 -37.7(2) . .
C18 Co11 C23 C22 -178.68(16) . .
C17 Co11 C23 C22 -36.5(3) 2_565 .
C17 Co11 C23 C22 84.75(16) . .
C21 Co11 C23 C22 -38.62(15) . .
C20 Co11 C23 C22 -81.12(16) . .
C19 Co11 C23 C22 -112.7(2) . .
Co11 Co11 C23 C22 61.00(18) 2_565 .
C18 Co11 C23 C19 -66.01(16) . .
C17 Co11 C23 C19 76.2(3) 2_565 .
C17 Co11 C23 C19 -162.58(15) . .
C21 Co11 C23 C19 74.06(15) . .
C22 Co11 C23 C19 112.7(2) . .
C20 Co11 C23 C19 31.55(14) . .
Co11 Co11 C23 C19 173.67(10) 2_565 .
C18 Co11 C23 Si1 52.60(19) . .
C17 Co11 C23 Si1 -165.2(2) 2_565 .
C17 Co11 C23 Si1 -43.97(18) . .
C21 Co11 C23 Si1 -167.3(2) . .
C22 Co11 C23 Si1 -128.7(3) . .
C20 Co11 C23 Si1 150.2(2) . .
C19 Co11 C23 Si1 118.6(2) . .
Co11 Co11 C23 Si1 -67.7(2) 2_565 .
C20 C21 C24 C25 83.3(3) . .
C22 C21 C24 C25 -89.7(3) . .
Co11 C21 C24 C25 -179.96(19) . .
C21 C24 C25 C26 -178.8(2) . .
C23 C22 C27 C28 -78.2(3) . .
C21 C22 C27 C28 94.6(3) . .
Co11 C22 C27 C28 -174.40(18) . .
C22 C27 C28 C29 -179.4(2) . .
C35 C30 C31 C32 0.7(4) . .
C30 C31 C32 C33 0.5(4) . .
C31 C32 C33 C34 -1.0(4) . .
C32 C33 C34 C35 0.4(4) . .
C31 C30 C35 C34 -1.3(4) . .
C31 C30 C35 Si4 -176.1(2) . .
C33 C34 C35 C30 0.8(4) . .
C33 C34 C35 Si4 175.6(2) . .
C37 Si4 C35 C30 153.5(2) . .
C36 Si4 C35 C30 32.3(2) . .
C52 Si4 C35 C30 -85.2(2) . .
C37 Si4 C35 C34 -21.1(2) . .
C36 Si4 C35 C34 -142.3(2) . .
C52 Si4 C35 C34 100.2(2) . .
C43 C38 C39 C40 -0.4(5) . .
C38 C39 C40 C41 0.8(5) . .
C39 C40 C41 C42 -0.5(5) . .
C40 C41 C42 C43 -0.2(5) . .
C39 C38 C43 C42 -0.2(4) . .
C39 C38 C43 Si3 179.7(2) . .
C41 C42 C43 C38 0.6(4) . .
C41 C42 C43 Si3 -179.3(2) . .
C45 Si3 C43 C38 34.8(3) . .
C44 Si3 C43 C38 153.8(2) . .
C49 Si3 C43 C38 -79.5(3) . .
C45 Si3 C43 C42 -145.3(2) . .
C44 Si3 C43 C42 -26.2(3) . .
C49 Si3 C43 C42 100.5(2) . .
C46 Co2 C47 O5 79.1(3) . .
C47 Co2 C47 O5 179.7(4) 2_776 .
C50 Co2 C47 O5 -87.6(3) . .
C51 Co2 C47 O5 -60.0(3) . .
C49 Co2 C47 O5 -62.6(4) . .
C52 Co2 C47 O5 -21.4(3) . .
C48 Co2 C47 O5 -9.1(4) . .
Co2 Co2 C47 O5 179.7(4) 2_776 .
C46 Co2 C47 Co2 -100.63(10) . 2_776
C47 Co2 C47 Co2 0.0 2_776 2_776
C50 Co2 C47 Co2 92.73(11) . 2_776
C51 Co2 C47 Co2 120.29(9) . 2_776
C49 Co2 C47 Co2 117.7(2) . 2_776
C52 Co2 C47 Co2 158.89(9) . 2_776
C48 Co2 C47 Co2 171.24(8) . 2_776
C46 Co2 C48 O6 0.6(3) . .
C47 Co2 C48 O6 96.1(3) . .
C47 Co2 C48 O6 -95.5(3) 2_776 .
C50 Co2 C48 O6 -156.8(3) . .
C51 Co2 C48 O6 157.0(3) . .
C49 Co2 C48 O6 -115.7(3) . .
C52 Co2 C48 O6 116.3(3) . .
C46 Co2 C48 C52 -115.67(15) . .
C47 Co2 C48 C52 -20.24(19) . .
C47 Co2 C48 C52 148.14(15) 2_776 .
C50 Co2 C48 C52 86.92(15) . .
C51 Co2 C48 C52 40.65(14) . .
C49 Co2 C48 C52 128.0(2) . .
C46 Co2 C48 C49 116.34(15) . .
C47 Co2 C48 C49 -148.23(15) . .
C47 Co2 C48 C49 20.15(19) 2_776 .
C50 Co2 C48 C49 -41.07(14) . .
C51 Co2 C48 C49 -87.34(15) . .
C52 Co2 C48 C49 -128.0(2) . .
O6 C48 C49 C50 -166.9(2) . .
C52 C48 C49 C50 16.7(3) . .
Co2 C48 C49 C50 63.62(16) . .
O6 C48 C49 Si3 0.5(3) . .
C52 C48 C49 Si3 -175.88(16) . .
Co2 C48 C49 Si3 -128.99(17) . .
O6 C48 C49 Co2 129.5(2) . .
C52 C48 C49 Co2 -46.89(16) . .
C45 Si3 C49 C50 107.7(3) . .
C44 Si3 C49 C50 -11.0(3) . .
C43 Si3 C49 C50 -134.3(2) . .
C45 Si3 C49 C48 -55.5(2) . .
C44 Si3 C49 C48 -174.24(18) . .
C43 Si3 C49 C48 62.4(2) . .
C45 Si3 C49 Co2 -155.60(15) . .
C44 Si3 C49 Co2 85.67(18) . .
C43 Si3 C49 Co2 -37.66(19) . .
C46 Co2 C49 C50 -176.90(14) . .
C47 Co2 C49 C50 -35.3(3) . .
C47 Co2 C49 C50 82.67(15) 2_776 .
C51 Co2 C49 C50 -38.19(14) . .
C52 Co2 C49 C50 -80.69(15) . .
C48 Co2 C49 C50 -112.39(19) . .
Co2 Co2 C49 C50 58.99(17) 2_776 .
C46 Co2 C49 C48 -64.51(15) . .
C47 Co2 C49 C48 77.1(3) . .
C47 Co2 C49 C48 -164.94(14) 2_776 .
C50 Co2 C49 C48 112.4(2) . .
C51 Co2 C49 C48 74.20(14) . .
C52 Co2 C49 C48 31.71(13) . .
Co2 Co2 C49 C48 171.38(10) 2_776 .
C46 Co2 C49 Si3 54.03(17) . .
C47 Co2 C49 Si3 -164.40(18) . .
C47 Co2 C49 Si3 -46.40(17) 2_776 .
C50 Co2 C49 Si3 -129.1(2) . .
C51 Co2 C49 Si3 -167.26(18) . .
C52 Co2 C49 Si3 150.25(18) . .
C48 Co2 C49 Si3 118.5(2) . .
Co2 Co2 C49 Si3 -70.08(19) 2_776 .
C48 C49 C50 C51 -11.0(3) . .
Si3 C49 C50 C51 -175.71(19) . .
Co2 C49 C50 C51 60.28(17) . .
C48 C49 C50 C53 163.8(2) . .
Si3 C49 C50 C53 -0.9(4) . .
Co2 C49 C50 C53 -124.9(2) . .
C48 C49 C50 Co2 -71.26(16) . .
Si3 C49 C50 Co2 124.0(2) . .
C46 Co2 C50 C49 4.7(2) . .
C47 Co2 C50 C49 164.30(14) . .
C47 Co2 C50 C49 -98.65(15) 2_776 .
C51 Co2 C50 C49 119.27(19) . .
C52 Co2 C50 C49 82.06(15) . .
C48 Co2 C50 C49 40.13(13) . .
Co2 Co2 C50 C49 -142.25(12) 2_776 .
C46 Co2 C50 C51 -114.62(18) . .
C47 Co2 C50 C51 45.03(17) . .
C47 Co2 C50 C51 142.08(15) 2_776 .
C49 Co2 C50 C51 -119.27(19) . .
C52 Co2 C50 C51 -37.21(14) . .
C48 Co2 C50 C51 -79.15(14) . .
Co2 Co2 C50 C51 98.48(13) 2_776 .
C46 Co2 C50 C53 126.3(2) . .
C47 Co2 C50 C53 -74.1(2) . .
C47 Co2 C50 C53 23.0(2) 2_776 .
C51 Co2 C50 C53 -119.1(3) . .
C49 Co2 C50 C53 121.6(3) . .
C52 Co2 C50 C53 -156.3(3) . .
C48 Co2 C50 C53 161.8(3) . .
Co2 Co2 C50 C53 -20.6(2) 2_776 .
C49 C50 C51 C52 0.7(3) . .
C53 C50 C51 C52 -174.1(2) . .
Co2 C50 C51 C52 62.67(17) . .
C49 C50 C51 C56 175.5(2) . .
C53 C50 C51 C56 0.7(4) . .
Co2 C50 C51 C56 -122.5(2) . .
C49 C50 C51 Co2 -61.95(17) . .
C53 C50 C51 Co2 123.2(2) . .
C46 Co2 C51 C52 -2.5(2) . .
C47 Co2 C51 C52 99.64(15) . .
C47 Co2 C51 C52 -163.43(15) 2_776 .
C50 Co2 C51 C52 -118.1(2) . .
C49 Co2 C51 C52 -81.52(15) . .
C48 Co2 C51 C52 -39.49(14) . .
Co2 Co2 C51 C52 143.65(13) 2_776 .
C46 Co2 C51 C50 115.61(18) . .
C47 Co2 C51 C50 -142.26(15) . .
C47 Co2 C51 C50 -45.33(18) 2_776 .
C49 Co2 C51 C50 36.58(14) . .
C52 Co2 C51 C50 118.1(2) . .
C48 Co2 C51 C50 78.61(15) . .
Co2 Co2 C51 C50 -98.25(13) 2_776 .
C46 Co2 C51 C56 -124.7(2) . .
C47 Co2 C51 C56 -22.5(2) . .
C47 Co2 C51 C56 74.4(2) 2_776 .
C50 Co2 C51 C56 119.7(3) . .
C49 Co2 C51 C56 156.3(2) . .
C52 Co2 C51 C56 -122.2(3) . .
C48 Co2 C51 C56 -161.7(2) . .
Co2 Co2 C51 C56 21.5(2) 2_776 .
C50 C51 C52 C48 9.9(3) . .
C56 C51 C52 C48 -164.9(2) . .
Co2 C51 C52 C48 70.44(16) . .
C50 C51 C52 Si4 172.0(2) . .
C56 C51 C52 Si4 -2.8(4) . .
Co2 C51 C52 Si4 -127.5(2) . .
C50 C51 C52 Co2 -60.50(16) . .
C56 C51 C52 Co2 124.7(2) . .
O6 C48 C52 C51 167.3(2) . .
C49 C48 C52 C51 -16.4(3) . .
Co2 C48 C52 C51 -62.96(15) . .
O6 C48 C52 Si4 1.8(3) . .
C49 C48 C52 Si4 178.19(16) . .
Co2 C48 C52 Si4 131.60(17) . .
O6 C48 C52 Co2 -129.8(2) . .
C49 C48 C52 Co2 46.58(16) . .
C37 Si4 C52 C51 142.9(3) . .
C36 Si4 C52 C51 -98.5(3) . .
C35 Si4 C52 C51 21.5(3) . .
C37 Si4 C52 C48 -56.6(2) . .
C36 Si4 C52 C48 62.1(2) . .
C35 Si4 C52 C48 -177.91(18) . .
C37 Si4 C52 Co2 43.6(2) . .
C36 Si4 C52 Co2 162.20(17) . .
C35 Si4 C52 Co2 -77.8(2) . .
C46 Co2 C52 C51 178.33(16) . .
C47 Co2 C52 C51 -81.78(15) . .
C47 Co2 C52 C51 37.1(3) 2_776 .
C50 Co2 C52 C51 38.85(15) . .
C49 Co2 C52 C51 81.43(15) . .
C48 Co2 C52 C51 113.3(2) . .
Co2 Co2 C52 C51 -57.44(18) 2_776 .
C46 Co2 C52 C48 65.03(15) . .
C47 Co2 C52 C48 164.92(14) . .
C47 Co2 C52 C48 -76.2(3) 2_776 .
C50 Co2 C52 C48 -74.45(15) . .
C51 Co2 C52 C48 -113.3(2) . .
C49 Co2 C52 C48 -31.87(13) . .
Co2 Co2 C52 C48 -170.74(10) 2_776 .
C46 Co2 C52 Si4 -52.03(19) . .
C47 Co2 C52 Si4 47.86(18) . .
C47 Co2 C52 Si4 166.7(2) 2_776 .
C50 Co2 C52 Si4 168.5(2) . .
C51 Co2 C52 Si4 129.6(3) . .
C49 Co2 C52 Si4 -148.9(2) . .
C48 Co2 C52 Si4 -117.1(2) . .
Co2 Co2 C52 Si4 72.2(2) 2_776 .
C49 C50 C53 C54 -76.3(3) . .
C51 C50 C53 C54 97.8(3) . .
Co2 C50 C53 C54 -171.45(19) . .
C50 C53 C54 C55 172.0(2) . .
C52 C51 C56 C57 86.7(3) . .
C50 C51 C56 C57 -87.2(3) . .
Co2 C51 C56 C57 -177.69(16) . .
C51 C56 C57 C58 -176.6(2) . .
